data_4348829
loop_
_publ_author_name
'Juvenal, Frank'
'Langlois, Adam'
'Bonnot, Antoine'
'Fortin, Daniel'
'Harvey, Pierre D.'

_publ_section_title
;
 Luminescent 1D- and 2D-Coordination Polymers Using CuX Salts (X = Cl, Br,
 I) and a Metal-Containing Dithioether Ligand.
;
_journal_issue 21
_journal_name_full 'Inorganic chemistry'
_journal_page_first 11096
_journal_page_last 11109
_journal_paper_doi 10.1021/acs.inorgchem.6b01703
_journal_volume 55
_journal_year 2016
_chemical_compound_source 'synthesis as described'
_chemical_formula_moiety 'C24 H32 P2 Pt1 S2'
_chemical_formula_sum 'C24 H32 P2 Pt S2'
_chemical_formula_weight 641.65
_space_group_IT_number 14
_space_group_name_Hall '-P 2ybc'
_space_group_name_H-M_alt 'P 1 21/c 1'
_symmetry_cell_setting monoclinic
_symmetry_Int_Tables_number 14
_symmetry_space_group_name_Hall '-P 2ybc'
_symmetry_space_group_name_H-M 'P 1 21/c 1'
_atom_sites_solution_hydrogens geom
_atom_sites_solution_primary direct
_atom_sites_solution_secondary difmap
_audit_conform_dict_location ftp://ftp.iucr.org/pub/cif_core.dic
_audit_conform_dict_name cif_core.dic
_audit_conform_dict_version 2.4
_audit_creation_date 2014-08-14T09:35:27-00:00
_audit_creation_method 'WinGX routine CIF_UPDATE'
_cell_angle_alpha 90
_cell_angle_beta 103.522(2)
_cell_angle_gamma 90
_cell_formula_units_Z 2
_cell_length_a 13.3232(13)
_cell_length_b 5.7135(6)
_cell_length_c 17.2298(17)
_cell_measurement_reflns_used 9896
_cell_measurement_temperature 173(2)
_cell_measurement_theta_max 70.8614
_cell_measurement_theta_min 3.4118
_cell_measurement_wavelength 1.54186
_cell_volume 1275.2(2)
_computing_cell_refinement 'SAINT V8.27B integration software'
_computing_data_collection 'Bruker APEX2 software'
_computing_data_reduction 'SORTAV (Blessing, 1995)'
_computing_molecular_graphics 'Ortep-3 for Windows (Farrugia, 1997)'
_computing_publication_material 'WinGX publication routines (Farrugia, 1999)'
_computing_structure_refinement 'SHELXL-97 (Sheldrick, 2008)'
_computing_structure_solution 'SHELXS-97 (Sheldrick, 1997)'
_diffrn_ambient_temperature 173(2)
_diffrn_detector 'APEX-II CCD'
_diffrn_measured_fraction_theta_full 0.988
_diffrn_measured_fraction_theta_max 0.976
_diffrn_measurement_device '\k-geometry diffractometer'
_diffrn_measurement_device_type 'Bruker APEX-II'
_diffrn_measurement_method '\f or \w oscillation scans'
_diffrn_orient_matrix_type 'x-axis to radiation source'
_diffrn_orient_matrix_UB_11 -0.244358E-1
_diffrn_orient_matrix_UB_12 -0.987685E-1
_diffrn_orient_matrix_UB_13 -0.48671E-1
_diffrn_orient_matrix_UB_21 0.413575E-1
_diffrn_orient_matrix_UB_22 0.97484E-1
_diffrn_orient_matrix_UB_23 -0.293559E-1
_diffrn_orient_matrix_UB_31 0.604304E-1
_diffrn_orient_matrix_UB_32 -0.106655
_diffrn_orient_matrix_UB_33 0.182405E-1
_diffrn_radiation_monochromator graphite
_diffrn_radiation_probe x-ray
_diffrn_radiation_type CuK\a
_diffrn_radiation_wavelength 1.54186
_diffrn_reflns_av_R_equivalents 0.0463
_diffrn_reflns_av_unetI/netI 0.0536
_diffrn_reflns_limit_h_max 16
_diffrn_reflns_limit_h_min -14
_diffrn_reflns_limit_k_max 6
_diffrn_reflns_limit_k_min -6
_diffrn_reflns_limit_l_max 20
_diffrn_reflns_limit_l_min -20
_diffrn_reflns_number 6638
_diffrn_reflns_reduction_process
;
 Scaled and merged with Sortav
 R.H. Blessing, (1987) Cryst. Rev. 1, 3-58
 R.H. Blessing, (1989) J. Appl. Cryst. 22, 396-397
;
_diffrn_reflns_theta_full 70
_diffrn_reflns_theta_max 70.88
_diffrn_reflns_theta_min 3.41
_diffrn_source 'sealed x-ray tube'
_exptl_absorpt_coefficient_mu 13.061
_exptl_absorpt_correction_T_max 0.753
_exptl_absorpt_correction_T_min 0.368
_exptl_absorpt_correction_type multi-scan
_exptl_absorpt_process_details
;
SADABS-2012/1 - Bruker AXS area detector scaling and absorption correction
;
_exptl_crystal_colour yellow
_exptl_crystal_density_diffrn 1.671
_exptl_crystal_density_method 'not measured'
_exptl_crystal_description needle
_exptl_crystal_F_000 632
_exptl_crystal_size_max 0.45
_exptl_crystal_size_mid 0.1
_exptl_crystal_size_min 0.03
_refine_diff_density_max 1.825
_refine_diff_density_min -3.814
_refine_diff_density_rms 0.242
_refine_ls_extinction_coef 0.0032(3)
_refine_ls_extinction_expression Fc^*^=kFc[1+0.001xFc^2^\l^3^/sin(2\q)]^-1/4^
_refine_ls_extinction_method SHELXL
_refine_ls_goodness_of_fit_ref 1.085
_refine_ls_hydrogen_treatment constr
_refine_ls_matrix_type full
_refine_ls_number_parameters 138
_refine_ls_number_reflns 2396
_refine_ls_number_restraints 0
_refine_ls_restrained_S_all 1.085
_refine_ls_R_factor_all 0.0524
_refine_ls_R_factor_gt 0.0507
_refine_ls_shift/su_max 0
_refine_ls_shift/su_mean 0
_refine_ls_structure_factor_coef Fsqd
_refine_ls_weighting_details 'calc w=1/[\s^2^(Fo^2^)+(0.0965P)^2^+0.7724P] where P=(Fo^2^+2Fc^2^)/3'
_refine_ls_weighting_scheme calc
_refine_ls_wR_factor_gt 0.1325
_refine_ls_wR_factor_ref 0.1355
_reflns_number_gt 2202
_reflns_number_total 2396
_reflns_threshold_expression >2\s(I)
_cod_data_source_file ic6b01703_si_008.cif
_cod_data_source_block cu_harvey_pt_1_lig_1_b_0m
_cod_original_sg_symbol_H-M 'P 21/c'
_cod_database_code 4348829

loop_
_symmetry_equiv_pos_as_xyz
'x, y, z'
'-x, y+1/2, -z+1/2'
'-x, -y, -z'
'x, -y-1/2, z-1/2'

loop_
_atom_site_label
_atom_site_type_symbol
_atom_site_fract_x
_atom_site_fract_y
_atom_site_fract_z
_atom_site_U_iso_or_equiv
_atom_site_adp_type
_atom_site_occupancy
_atom_site_symmetry_multiplicity
_atom_site_calc_flag
_atom_site_refinement_flags
C1 C 0.3876(4) 0.5560(10) 0.4018(3) 0.0289(10) Uani 1 1 d .
C2 C 0.3197(3) 0.5903(9) 0.3437(3) 0.0323(9) Uani 1 1 d .
C3 C 0.2334(3) 0.6250(7) 0.2769(2) 0.0290(9) Uani 1 1 d .
C4 C 0.1730(3) 0.8258(8) 0.2704(3) 0.0351(10) Uani 1 1 d .
H4 H 0.1914 0.9456 0.3094 0.042 Uiso 1 1 calc R
C5 C 0.0862(3) 0.8554(9) 0.2082(3) 0.0374(10) Uani 1 1 d .
H5 H 0.0457 0.9933 0.2055 0.045 Uiso 1 1 calc R
C6 C 0.0586(3) 0.6846(8) 0.1500(3) 0.0355(10) Uani 1 1 d .
C7 C 0.1202(8) 0.4845(8) 0.1547(6) 0.040(2) Uani 1 1 d .
H7 H 0.1034 0.3684 0.1142 0.048 Uiso 1 1 calc R
C8 C 0.2046(6) 0.4536(11) 0.2170(4) 0.0344(12) Uani 1 1 d .
H8 H 0.2444 0.3145 0.2197 0.041 Uiso 1 1 calc R
C9 C -0.1020(9) 0.9745(16) 0.0768(9) 0.096(5) Uani 1 1 d .
H9A H -0.1106 1.0008 0.131 0.143 Uiso 1 1 calc R
H9B H -0.169 0.9891 0.0387 0.143 Uiso 1 1 calc R
H9C H -0.054 1.0909 0.0643 0.143 Uiso 1 1 calc R
C10 C 0.3238(4) 0.9360(10) 0.5214(3) 0.0380(11) Uani 1 1 d .
H10A H 0.286 1.0063 0.5579 0.057 Uiso 1 1 calc R
H10B H 0.2751 0.8583 0.4775 0.057 Uiso 1 1 calc R
H10C H 0.361 1.0586 0.4997 0.057 Uiso 1 1 calc R
C11 C 0.4939(4) 0.8901(9) 0.6553(3) 0.0426(11) Uani 1 1 d .
H11A H 0.5287 1.0165 0.6334 0.064 Uiso 1 1 calc R
H11B H 0.5456 0.7867 0.6881 0.064 Uiso 1 1 calc R
H11C H 0.4503 0.957 0.6883 0.064 Uiso 1 1 calc R
C12 C 0.3386(7) 0.5380(10) 0.6232(5) 0.0393(15) Uani 1 1 d .
H12A H 0.2934 0.6347 0.6475 0.059 Uiso 1 1 calc R
H12B H 0.3845 0.4455 0.6647 0.059 Uiso 1 1 calc R
H12C H 0.2964 0.4326 0.5838 0.059 Uiso 1 1 calc R
P1 P 0.41476(7) 0.72456(18) 0.57456(6) 0.0256(3) Uani 1 1 d .
Pt1 Pt 0.5 0.5 0.5 0.0238(2) Uani 1 2 d S
S4 S -0.05221(11) 0.6923(3) 0.07013(9) 0.0612(5) Uani 1 1 d .

loop_
_atom_site_aniso_label
_atom_site_aniso_U_11
_atom_site_aniso_U_22
_atom_site_aniso_U_33
_atom_site_aniso_U_23
_atom_site_aniso_U_13
_atom_site_aniso_U_12
C1 0.029(2) 0.0297(19) 0.028(3) -0.001(2) 0.007(2) 0.003(2)
C2 0.034(2) 0.032(3) 0.031(2) 0.0002(19) 0.0074(19) -0.0011(19)
C3 0.0278(19) 0.034(2) 0.025(2) 0.0013(17) 0.0063(16) -0.0028(17)
C4 0.041(2) 0.035(2) 0.029(2) -0.0009(17) 0.0067(18) -0.0008(18)
C5 0.035(2) 0.041(3) 0.035(2) 0.0032(19) 0.0071(18) 0.0055(19)
C6 0.031(2) 0.044(3) 0.028(2) 0.0061(18) 0.0014(17) -0.0046(18)
C7 0.044(5) 0.036(4) 0.038(4) -0.0069(17) 0.004(4) -0.0043(18)
C8 0.035(3) 0.039(2) 0.025(3) -0.003(3) 0.000(2) 0.001(3)
C9 0.062(7) 0.136(9) 0.070(7) -0.025(5) -0.022(5) 0.058(5)
C10 0.042(3) 0.033(2) 0.041(3) 0.001(3) 0.014(2) 0.009(3)
C11 0.044(3) 0.040(3) 0.043(3) -0.015(2) 0.009(2) -0.001(2)
C12 0.045(4) 0.031(2) 0.047(4) 0.003(3) 0.021(3) 0.001(3)
P1 0.0259(5) 0.0248(5) 0.0276(5) -0.0023(4) 0.0092(4) -0.0009(4)
Pt1 0.0212(3) 0.0268(3) 0.0238(3) -0.00080(6) 0.00580(18) -0.00110(6)
S4 0.0495(8) 0.0631(9) 0.0542(8) 0.0032(6) -0.0216(6) 0.0000(6)

loop_
_atom_type_symbol
_atom_type_description
_atom_type_scat_dispersion_real
_atom_type_scat_dispersion_imag
_atom_type_scat_source
C C 0.0181 0.0091 'International Tables Vol C Tables 4.2.6.8 and 6.1.1.4'
H H 0 0 'International Tables Vol C Tables 4.2.6.8 and 6.1.1.4'
P P 0.2955 0.4335 'International Tables Vol C Tables 4.2.6.8 and 6.1.1.4'
Pt Pt -4.5932 6.9264 'International Tables Vol C Tables 4.2.6.8 and 6.1.1.4'
S S 0.3331 0.5567 'International Tables Vol C Tables 4.2.6.8 and 6.1.1.4'

loop_
_geom_angle_atom_site_label_1
_geom_angle_atom_site_label_2
_geom_angle_atom_site_label_3
_geom_angle
_geom_angle_site_symmetry_1
_geom_angle_site_symmetry_3
C2 C1 Pt1 179.2(5) . .
C1 C2 C3 176.0(5) . .
C4 C3 C8 117.5(4) . .
C4 C3 C2 121.2(4) . .
C8 C3 C2 121.3(4) . .
C3 C4 C5 121.5(4) . .
C6 C5 C4 120.3(4) . .
C5 C6 C7 118.7(5) . .
C5 C6 S4 125.3(4) . .
C7 C6 S4 115.9(5) . .
C8 C7 C6 120.8(7) . .
C7 C8 C3 121.1(6) . .
C10 P1 C11 104.0(3) . .
C10 P1 C12 104.3(3) . .
C11 P1 C12 104.0(3) . .
C10 P1 Pt1 116.87(18) . .
C11 P1 Pt1 116.64(17) . .
C12 P1 Pt1 109.6(2) . .
C1 Pt1 C1 180.000(2) . 3_666
C1 Pt1 P1 90.78(16) . .
C1 Pt1 P1 89.22(16) 3_666 .
C1 Pt1 P1 89.22(16) . 3_666
C1 Pt1 P1 90.78(16) 3_666 3_666
P1 Pt1 P1 180.00(4) . 3_666
C9 S4 C6 103.4(4) . .

loop_
_geom_bond_atom_site_label_1
_geom_bond_atom_site_label_2
_geom_bond_distance
_geom_bond_site_symmetry_2
C1 C2 1.198(7) .
C1 Pt1 2.006(5) .
C2 C3 1.438(6) .
C3 C4 1.390(6) .
C3 C8 1.410(7) .
C4 C5 1.391(6) .
C5 C6 1.385(7) .
C6 C7 1.399(9) .
C6 S4 1.768(4) .
C7 C8 1.372(12) .
C9 S4 1.757(7) .
C10 P1 1.802(5) .
C11 P1 1.805(5) .
C12 P1 1.808(7) .
P1 Pt1 2.2953(10) .
Pt1 C1 2.006(5) 3_666
Pt1 P1 2.2953(10) 3_666

loop_
_geom_torsion_atom_site_label_1
_geom_torsion_atom_site_label_2
_geom_torsion_atom_site_label_3
_geom_torsion_atom_site_label_4
_geom_torsion
_geom_torsion_site_symmetry_4
Pt1 C1 C2 C3 -4E1(5) .
C1 C2 C3 C4 85(8) .
C1 C2 C3 C8 -93(8) .
C8 C3 C4 C5 1.3(7) .
C2 C3 C4 C5 -176.7(4) .
C3 C4 C5 C6 -0.9(7) .
C4 C5 C6 C7 -0.8(8) .
C4 C5 C6 S4 177.1(4) .
C5 C6 C7 C8 2.0(12) .
S4 C6 C7 C8 -176.0(7) .
C6 C7 C8 C3 -1.6(13) .
C4 C3 C8 C7 0.0(10) .
C2 C3 C8 C7 178.0(7) .
C2 C1 Pt1 C1 5E1(10) 3_666
C2 C1 Pt1 P1 -1E1(4) .
C2 C1 Pt1 P1 17E1(4) 3_666
C10 P1 Pt1 C1 -22.8(3) .
C11 P1 Pt1 C1 -146.7(3) .
C12 P1 Pt1 C1 95.6(4) .
C10 P1 Pt1 C1 157.2(3) 3_666
C11 P1 Pt1 C1 33.3(3) 3_666
C12 P1 Pt1 C1 -84.4(4) 3_666
C10 P1 Pt1 P1 9E1(10) 3_666
C11 P1 Pt1 P1 -4E1(10) 3_666
C12 P1 Pt1 P1 -16E1(10) 3_666
C5 C6 S4 C9 7.9(7) .
C7 C6 S4 C9 -174.2(8) .
